data_7154858
loop_
_publ_author_name
'Murray, Paul M.'
'Bellany, Fiona'
'Benhamou, Laure'
'Bu\<car, Dejan-Kre\<simir'
'Tabor, Alethea B.'
'Sheppard, Tom D.'

_publ_section_title
;
 The application of design of experiments (DoE) reaction optimisation and
 solvent selection in the development of new synthetic chemistry.
;
_journal_issue 8
_journal_name_full 'Organic &amp; biomolecular chemistry'
_journal_page_first 2373
_journal_page_last 2384
_journal_paper_doi 10.1039/c5ob01892g
_journal_volume 14
_journal_year 2016
_chemical_formula_moiety 'C9 H11 N5 S'
_chemical_formula_sum 'C9 H11 N5 S'
_chemical_formula_weight 221.29
_space_group_crystal_system monoclinic
_space_group_IT_number 14
_space_group_name_Hall '-P 2ybc'
_space_group_name_H-M_alt 'P 1 21/c 1'
_symmetry_space_group_name_Hall '-P 2ybc'
_symmetry_space_group_name_H-M 'P 1 21/c 1'
_atom_sites_solution_hydrogens mixed
_audit_creation_date 2015-09-10T11:52:23-00:00
_audit_creation_method 'WinGX routine CIF_UPDATE'
_audit_update_record
;
2015-09-10 deposited with the CCDC.
2015-12-15 downloaded from the CCDC.
;
_cell_angle_alpha 90
_cell_angle_beta 96.946(2)
_cell_angle_gamma 90
_cell_formula_units_Z 4
_cell_length_a 7.54390(10)
_cell_length_b 23.3450(4)
_cell_length_c 5.85840(10)
_cell_measurement_reflns_used 7975
_cell_measurement_temperature 150.00(10)
_cell_measurement_theta_max 73.0820
_cell_measurement_theta_min 3.7700
_cell_volume 1024.16(3)
_computing_cell_refinement
;
CrysAlisPro, Agilent Technologies,
Version 1.171.37.34 (release 22-05-2014 CrysAlis171 .NET)
(compiled May 22 2014,16:03:01)
;
_computing_data_collection
;
CrysAlisPro, Agilent Technologies,
Version 1.171.37.34 (release 22-05-2014 CrysAlis171 .NET)
(compiled May 22 2014,16:03:01)
;
_computing_data_reduction
;
CrysAlisPro, Agilent Technologies,
Version 1.171.37.34 (release 22-05-2014 CrysAlis171 .NET)
(compiled May 22 2014,16:03:01)
;
_computing_structure_refinement 'SHELXL-97 (Sheldrick, 2008)'
_diffrn_ambient_environment N~2~
_diffrn_ambient_temperature 150.00(10)
_diffrn_detector 'CCD plate'
_diffrn_detector_type Atlas
_diffrn_measured_fraction_theta_full 1
_diffrn_measured_fraction_theta_max 1
_diffrn_measurement_device 'four-circle diffractometer'
_diffrn_measurement_device_type 'SuperNova, Dual, Cu at zero, Atlas'
_diffrn_measurement_method '\w scans'
_diffrn_radiation_monochromator mirror
_diffrn_radiation_probe x-ray
_diffrn_radiation_type 'Cu K\a'
_diffrn_radiation_wavelength 1.54184
_diffrn_reflns_av_R_equivalents 0.0353
_diffrn_reflns_av_unetI/netI 0.016
_diffrn_reflns_laue_measured_fraction_full 1
_diffrn_reflns_laue_measured_fraction_max 1
_diffrn_reflns_limit_h_max 8
_diffrn_reflns_limit_h_min -8
_diffrn_reflns_limit_k_max 27
_diffrn_reflns_limit_k_min -27
_diffrn_reflns_limit_l_max 6
_diffrn_reflns_limit_l_min -6
_diffrn_reflns_number 14217
_diffrn_reflns_point_group_measured_fraction_full 1
_diffrn_reflns_point_group_measured_fraction_max 1
_diffrn_reflns_theta_full 66.565
_diffrn_reflns_theta_max 66.565
_diffrn_reflns_theta_min 3.787
_diffrn_source 'sealed X-ray tube'
_diffrn_source_type 'SuperNova (Cu) X-ray Source'
_exptl_absorpt_coefficient_mu 2.598
_exptl_absorpt_correction_T_max 1.00000
_exptl_absorpt_correction_T_min 0.67926
_exptl_absorpt_correction_type multi-scan
_exptl_absorpt_process_details
;
CrysAlisPro, Agilent Technologies,
Version 1.171.36.28 (release 01-02-2013 CrysAlis171 .NET)
(compiled Feb  1 2013,16:14:44)
Empirical absorption correction using spherical harmonics, implemented in 
SCALE3 ABSPACK scaling algorithm.
;
_exptl_crystal_colour colourless
_exptl_crystal_density_diffrn 1.435
_exptl_crystal_description prism
_exptl_crystal_F_000 464
_exptl_crystal_size_max 0.21
_exptl_crystal_size_mid 0.14
_exptl_crystal_size_min 0.05
_refine_diff_density_max 0.204
_refine_diff_density_min -0.252
_refine_diff_density_rms 0.042
_refine_ls_extinction_method none
_refine_ls_goodness_of_fit_ref 1.046
_refine_ls_hydrogen_treatment mixed
_refine_ls_matrix_type full
_refine_ls_number_parameters 146
_refine_ls_number_reflns 1797
_refine_ls_number_restraints 0
_refine_ls_restrained_S_all 1.046
_refine_ls_R_factor_all 0.0339
_refine_ls_R_factor_gt 0.0314
_refine_ls_shift/su_max 0.001
_refine_ls_shift/su_mean 0
_refine_ls_structure_factor_coef Fsqd
_refine_ls_weighting_details 'w=1/[\s^2^(Fo^2^)+(0.0522P)^2^+0.3255P] where P=(Fo^2^+2Fc^2^)/3'
_refine_ls_weighting_scheme calc
_refine_ls_wR_factor_gt 0.0843
_refine_ls_wR_factor_ref 0.0875
_reflns_Friedel_coverage 0
_reflns_number_gt 1665
_reflns_number_total 1797
_reflns_threshold_expression 'I > 2\s(I)'
_cod_data_source_file c5ob01892g3.cif
_cod_data_source_block 13c
_cod_depositor_comments 'Adding full bibliography for 7154857--7154858.cif.'
_cod_database_code 7154858

loop_
_space_group_symop_operation_xyz
'x, y, z'
'-x, y+1/2, -z+1/2'
'-x, -y, -z'
'x, -y-1/2, z-1/2'

loop_
_atom_site_label
_atom_site_type_symbol
_atom_site_fract_x
_atom_site_fract_y
_atom_site_fract_z
_atom_site_U_iso_or_equiv
_atom_site_adp_type
_atom_site_occupancy
_atom_site_site_symmetry_order
_atom_site_calc_flag
_atom_site_refinement_flags_posn
_atom_site_refinement_flags_adp
S1 S 0.44312(5) 0.42785(2) 1.25476(7) 0.03497(16) Uani 1 1 d . .
C9 C 0.9534(2) 0.43465(7) 0.8388(3) 0.0374(4) Uani 1 1 d . .
H9A H 1.0664 0.4527 0.8276 0.056 Uiso 1 1 calc R U
H9B H 0.9534 0.4185 0.9895 0.056 Uiso 1 1 calc R U
H9C H 0.8598 0.4626 0.8124 0.056 Uiso 1 1 calc R U
C3 C 0.3579(2) 0.30542(6) 0.8177(3) 0.0323(4) Uani 1 1 d . .
H3 H 0.2682 0.2786 0.7795 0.039 Uiso 1 1 calc R U
C4 C 0.5021(2) 0.30527(7) 0.6955(3) 0.0322(4) Uani 1 1 d . .
H4 H 0.5132 0.2787 0.5798 0.039 Uiso 1 1 calc R U
N3 N 0.78049(16) 0.35087(5) 0.6388(2) 0.0273(3) Uani 1 1 d . .
N2 N 0.61668(16) 0.38511(5) 0.9221(2) 0.0267(3) Uani 1 1 d . .
N5 N 1.0025(2) 0.29726(6) 0.2007(3) 0.0358(3) Uani 1 1 d . .
C2 C 0.47208(19) 0.37990(6) 1.0306(3) 0.0274(3) Uani 1 1 d . .
N4 N 0.79235(17) 0.31261(5) 0.4576(2) 0.0301(3) Uani 1 1 d . .
C5 C 0.63079(19) 0.34715(6) 0.7548(3) 0.0265(3) Uani 1 1 d . .
N1 N 0.33926(17) 0.34219(5) 0.9893(2) 0.0307(3) Uani 1 1 d . .
C8 C 0.9232(2) 0.38841(6) 0.6634(3) 0.0289(3) Uani 1 1 d . .
C7 C 1.0264(2) 0.37415(6) 0.4975(3) 0.0307(3) Uani 1 1 d . .
H7 H 1.1325 0.3916 0.4697 0.037 Uiso 1 1 calc R U
C6 C 0.9410(2) 0.32739(6) 0.3752(3) 0.0285(3) Uani 1 1 d . .
C1 C 0.6411(2) 0.47116(8) 1.2663(3) 0.0393(4) Uani 1 1 d . .
H1A H 0.7447 0.447 1.2892 0.059 Uiso 1 1 calc R U
H1B H 0.6437 0.4978 1.3914 0.059 Uiso 1 1 calc R U
H1C H 0.6407 0.4918 1.1244 0.059 Uiso 1 1 calc R U
H2N H 1.079(3) 0.3129(8) 0.136(3) 0.035(5) Uiso 1 1 d . .
H1N H 0.927(3) 0.2734(9) 0.115(3) 0.042(5) Uiso 1 1 d . .

loop_
_atom_site_aniso_label
_atom_site_aniso_U_11
_atom_site_aniso_U_22
_atom_site_aniso_U_33
_atom_site_aniso_U_23
_atom_site_aniso_U_13
_atom_site_aniso_U_12
S1 0.0359(3) 0.0383(3) 0.0338(3) -0.00557(15) 0.01675(18) -0.00136(15)
C9 0.0330(8) 0.0408(9) 0.0409(10) -0.0094(7) 0.0141(7) -0.0102(7)
C3 0.0307(8) 0.0287(7) 0.0389(9) 0.0006(7) 0.0096(7) -0.0043(6)
C4 0.0341(8) 0.0289(8) 0.0356(9) -0.0043(6) 0.0128(7) -0.0037(6)
N3 0.0279(6) 0.0284(6) 0.0274(7) -0.0022(5) 0.0101(5) -0.0006(5)
N2 0.0277(6) 0.0281(6) 0.0256(7) 0.0014(5) 0.0092(5) 0.0009(5)
N5 0.0377(8) 0.0337(7) 0.0399(8) -0.0053(6) 0.0203(7) -0.0012(6)
C2 0.0291(8) 0.0277(7) 0.0267(8) 0.0046(6) 0.0090(6) 0.0040(6)
N4 0.0337(7) 0.0283(6) 0.0302(7) -0.0036(5) 0.0120(5) -0.0001(5)
C5 0.0264(7) 0.0276(7) 0.0268(8) 0.0043(6) 0.0088(6) 0.0023(6)
N1 0.0289(7) 0.0306(6) 0.0345(7) 0.0028(5) 0.0116(5) 0.0000(5)
C8 0.0266(7) 0.0296(7) 0.0315(8) 0.0018(6) 0.0077(6) -0.0019(6)
C7 0.0272(8) 0.0324(8) 0.0345(9) 0.0027(6) 0.0119(6) -0.0007(6)
C6 0.0301(8) 0.0279(7) 0.0292(8) 0.0037(6) 0.0110(6) 0.0050(6)
C1 0.0384(9) 0.0435(9) 0.0373(9) -0.0111(7) 0.0102(7) -0.0045(7)

loop_
_atom_type_symbol
_atom_type_description
_atom_type_scat_dispersion_real
_atom_type_scat_dispersion_imag
_atom_type_scat_source
C C 0.0181 0.0091 'International Tables Vol C Tables 4.2.6.8 and 6.1.1.4'
H H 0 0 'International Tables Vol C Tables 4.2.6.8 and 6.1.1.4'
N N 0.0311 0.018 'International Tables Vol C Tables 4.2.6.8 and 6.1.1.4'
S S 0.3331 0.5567 'International Tables Vol C Tables 4.2.6.8 and 6.1.1.4'

loop_
_geom_angle_atom_site_label_1
_geom_angle_atom_site_label_2
_geom_angle_atom_site_label_3
_geom_angle
C2 S1 C1 102.02(8)
C8 C9 H9A 109.5
C8 C9 H9B 109.5
H9A C9 H9B 109.5
C8 C9 H9C 109.5
H9A C9 H9C 109.5
H9B C9 H9C 109.5
N1 C3 C4 123.63(14)
N1 C3 H3 118.2
C4 C3 H3 118.2
C3 C4 C5 116.16(14)
C3 C4 H4 121.9
C5 C4 H4 121.9
C8 N3 C5 131.12(13)
C8 N3 N4 111.32(12)
C5 N3 N4 117.50(12)
C5 N2 C2 115.60(13)
C6 N5 H2N 116.3(13)
C6 N5 H1N 118.9(13)
H2N N5 H1N 116.9(19)
N1 C2 N2 127.89(14)
N1 C2 S1 113.38(11)
N2 C2 S1 118.73(11)
C6 N4 N3 104.25(12)
N2 C5 N3 117.34(13)
N2 C5 C4 122.30(14)
N3 C5 C4 120.36(13)
C2 N1 C3 114.41(13)
C7 C8 N3 106.08(13)
C7 C8 C9 128.20(14)
N3 C8 C9 125.72(13)
C8 C7 C6 106.58(13)
C8 C7 H7 126.7
C6 C7 H7 126.7
N4 C6 N5 121.31(15)
N4 C6 C7 111.77(13)
N5 C6 C7 126.82(14)
S1 C1 H1A 109.5
S1 C1 H1B 109.5
H1A C1 H1B 109.5
S1 C1 H1C 109.5
H1A C1 H1C 109.5
H1B C1 H1C 109.5

loop_
_geom_bond_atom_site_label_1
_geom_bond_atom_site_label_2
_geom_bond_distance
S1 C2 1.7593(15)
S1 C1 1.7982(17)
C9 C8 1.489(2)
C9 H9A 0.96
C9 H9B 0.96
C9 H9C 0.96
C3 N1 1.342(2)
C3 C4 1.372(2)
C3 H3 0.93
C4 C5 1.392(2)
C4 H4 0.93
N3 C8 1.3819(19)
N3 C5 1.3895(19)
N3 N4 1.3982(17)
N2 C5 1.3348(19)
N2 C2 1.3329(19)
N5 C6 1.368(2)
N5 H2N 0.82(2)
N5 H1N 0.90(2)
C2 N1 1.334(2)
N4 C6 1.319(2)
C8 C7 1.358(2)
C7 C6 1.418(2)
C7 H7 0.93
C1 H1A 0.96
C1 H1B 0.96
C1 H1C 0.96
